data_1509802
loop_
_publ_author_name
'Chouaibi, N.'
'Veiga, M.L.'
'Pico, C.'
'Santrich, A.'
'Daidouh, A.'

_publ_section_title
;
 Neutron diffraction, Mossbauer spectrum and magnetic behavior of Ag2 Fe
 Mn2 (P O4)3 with alluaudite-like structure
;
_journal_name_full 'Journal of Solid State Chemistry'
_journal_page_first 46
_journal_page_last 50
_journal_paper_doi 10.1006/jssc.2001.9128
_journal_volume 159
_journal_year 2001
_chemical_formula_sum 'Ag2 Fe Mn2 O12 P3'
_chemical_name_systematic 'Ag2 Fe Mn2 (P O4)3'
_space_group_IT_number 15
_symmetry_space_group_name_Hall '-C 2yc'
_symmetry_space_group_name_H-M 'C 1 2/c 1'
_cell_angle_alpha 90
_cell_angle_beta 114.5323
_cell_angle_gamma 90
_cell_formula_units_Z 4
_cell_length_a 12.1466
_cell_length_b 12.7328
_cell_length_c 6.4999
_cell_volume 914.527
_citation_journal_id_ASTM JSSCBI
_cod_data_source_file silver2-3_72.cif
_cod_data_source_block Ag2Fe1Mn2O12P3
_cod_original_formula_sum 'Ag2 Fe1 Mn2 O12 P3'
_cod_database_code 1509802

loop_
_symmetry_equiv_pos_as_xyz
x,y,z
-x,y,-z+1/2
-x,-y,-z
x,-y,z-1/2
x+1/2,y+1/2,z
-x+1/2,y+1/2,-z+1/2
-x+1/2,-y+1/2,-z
x+1/2,-y+1/2,z-1/2

loop_
_atom_site_label
_atom_site_type_symbol
_atom_site_fract_x
_atom_site_fract_y
_atom_site_fract_z
_atom_site_occupancy
_atom_site_U_iso_or_equiv
O1 O-2 0.4554 0.7133 0.5331 1 0.0
Ag1 Ag+1 0 0.5 0 1 0.0
Mn2 Mn+2 0.2772 0.6582 0.3667 0.5 0.0
P2 P+5 0.2357 0.8901 0.1256 1 0.0
O5 O-2 0.2226 0.8226 0.3166 1 0.0
O6 O-2 0.3196 0.4981 0.3811 1 0.0
Mn1 Mn+2 0 0.2708 0.25 1 0.0
P1 P+5 0 0.7169 0.25 1 0.0
Fe1 Fe+3 0.2772 0.6582 0.3667 0.5 0.0
Ag2 Ag+1 0 -0.0107 0.25 1 0.0
O3 O-2 0.3306 0.6658 0.0995 1 0.0
O4 O-2 0.1283 0.4001 0.3245 1 0.0
O2 O-2 0.0952 0.6427 0.2396 1 0.0
